data_7044333
loop_
_publ_author_name
'Cui, Xiaobing'
'Lv, Ying'
'xiao, lina'
'hao, xiangrong'
'Xu, Ji-Qing'

_publ_section_title
;
 A series of organic-inorganic hybrid compounds formed by [P2W18O62]6- and
 several types of transition metal complexes
;
_journal_name_full 'Dalton Trans.'
_journal_paper_doi 10.1039/C7DT02814H
_journal_year 2017
_chemical_formula_sum 'C66 H50 N11 O62 P2 W18'
_chemical_formula_weight 5360.41
_space_group_crystal_system triclinic
_space_group_IT_number 2
_space_group_name_Hall '-P 1'
_space_group_name_H-M_alt 'P -1'
_symmetry_space_group_name_Hall '-P 1'
_symmetry_space_group_name_H-M 'P -1'
_atom_sites_solution_hydrogens geom
_audit_creation_method SHELXL-2014/7
_audit_update_record
;
2017-07-26 deposited with the CCDC.
2017-09-25 downloaded from the CCDC.
;
_cell_angle_alpha 69.860(2)
_cell_angle_beta 76.982(2)
_cell_angle_gamma 66.312(2)
_cell_formula_units_Z 2
_cell_length_a 15.0100(14)
_cell_length_b 16.5959(16)
_cell_length_c 23.378(2)
_cell_measurement_reflns_used 9327
_cell_measurement_temperature 296(2)
_cell_measurement_theta_max 25.20
_cell_measurement_theta_min 3.12
_cell_volume 4981.2(8)
_computing_cell_refinement 'Bruker SMART'
_computing_data_collection 'Bruker SMART'
_computing_data_reduction 'Bruker SAINT'
_computing_molecular_graphics 'SHELXL-2014/7 (Sheldrick, 2014)'
_computing_publication_material 'SHELXL-2014/7 (Sheldrick, 2014)'
_computing_structure_refinement 'SHELXL-2014/7 (Sheldrick, 2014)'
_computing_structure_solution 'SHELXL-2014/7 (Sheldrick, 2014)'
_diffrn_ambient_temperature 296(2)
_diffrn_measured_fraction_theta_full 0.970
_diffrn_measured_fraction_theta_max 0.970
_diffrn_measurement_device_type 'CCD area detector'
_diffrn_radiation_type MoK\a
_diffrn_radiation_wavelength 0.71073
_diffrn_reflns_av_R_equivalents 0.0495
_diffrn_reflns_av_unetI/netI 0.0776
_diffrn_reflns_Laue_measured_fraction_full 0.970
_diffrn_reflns_Laue_measured_fraction_max 0.970
_diffrn_reflns_limit_h_max 17
_diffrn_reflns_limit_h_min -17
_diffrn_reflns_limit_k_max 19
_diffrn_reflns_limit_k_min -15
_diffrn_reflns_limit_l_max 27
_diffrn_reflns_limit_l_min -26
_diffrn_reflns_number 29582
_diffrn_reflns_point_group_measured_fraction_full 0.970
_diffrn_reflns_point_group_measured_fraction_max 0.970
_diffrn_reflns_theta_full 25.196
_diffrn_reflns_theta_max 25.196
_diffrn_reflns_theta_min 2.749
_exptl_absorpt_coefficient_mu 20.824
_exptl_absorpt_correction_T_max 0.049
_exptl_absorpt_correction_T_min 0.030
_exptl_absorpt_correction_type empirical
_exptl_crystal_colour dark_yellow
_exptl_crystal_density_diffrn 3.574
_exptl_crystal_description block
_exptl_crystal_F_000 4762
_exptl_crystal_size_max 0.24
_exptl_crystal_size_mid 0.17
_exptl_crystal_size_min 0.15
_refine_diff_density_max 5.616
_refine_diff_density_min -4.131
_refine_diff_density_rms 0.618
_refine_ls_extinction_method none
_refine_ls_goodness_of_fit_ref 1.049
_refine_ls_hydrogen_treatment constr
_refine_ls_matrix_type full
_refine_ls_number_parameters 1351
_refine_ls_number_reflns 17389
_refine_ls_number_restraints 2154
_refine_ls_restrained_S_all 0.989
_refine_ls_R_factor_all 0.0948
_refine_ls_R_factor_gt 0.0754
_refine_ls_shift/su_max 0.001
_refine_ls_shift/su_mean 0.000
_refine_ls_structure_factor_coef Fsqd
_refine_ls_weighting_details 'w=1/[\s^2^(Fo^2^)+(0.0354P)^2^+1059.8109P] where P=(Fo^2^+2Fc^2^)/3'
_refine_ls_weighting_scheme calc
_refine_ls_wR_factor_gt 0.1763
_refine_ls_wR_factor_ref 0.1920
_reflns_Friedel_coverage 0.000
_reflns_number_gt 13894
_reflns_number_total 17389
_reflns_threshold_expression 'I > 2\s(I)'
_cod_data_source_file c7dt02814h2.cif
_cod_data_source_block 6
_cod_database_code 7044333
_shelx_shelxl_version_number 2014/7
_shelx_space_group_comment
;
The symmetry employed for this shelxl refinement is uniquely defined
by the following loop, which should always be used as a source of
symmetry information in preference to the above space-group names.
They are only intended as comments.
;

loop_
_space_group_symop_operation_xyz
'x, y, z'
'-x, -y, -z'

loop_
_atom_site_label
_atom_site_type_symbol
_atom_site_fract_x
_atom_site_fract_y
_atom_site_fract_z
_atom_site_U_iso_or_equiv
_atom_site_adp_type
_atom_site_occupancy
_atom_site_site_symmetry_order
_atom_site_calc_flag
_atom_site_refinement_flags_posn
_atom_site_refinement_flags_adp
_atom_site_refinement_flags_occupancy
W1 W -0.08967(7) 0.85546(7) 0.34121(4) 0.0131(2) Uani 1 1 d . . .
W2 W -0.24304(7) 0.71102(7) 0.37237(4) 0.0136(2) Uani 1 1 d . . .
W3 W -0.41440(8) 0.69321(7) 0.22087(5) 0.0171(2) Uani 1 1 d . . .
W4 W -0.16899(7) 1.00950(7) 0.07316(4) 0.0128(2) Uani 1 1 d . . .
W5 W -0.31701(8) 0.86106(7) 0.10280(4) 0.0146(2) Uani 1 1 d . . .
W6 W -0.09125(8) 1.09297(7) 0.28877(5) 0.0168(2) Uani 1 1 d . . .
W7 W -0.02460(7) 1.08001(7) 0.14332(5) 0.0150(2) Uani 1 1 d . . .
W8 W -0.17205(7) 0.69536(7) 0.22879(4) 0.0130(2) Uani 1 1 d . . .
W9 W -0.48597(8) 0.71066(7) 0.36474(5) 0.0165(2) Uani 1 1 d . . .
W10 W -0.02141(7) 0.84304(7) 0.19704(4) 0.0125(2) Uani 1 1 d . . .
W11 W -0.44461(7) 1.19719(7) 0.26099(4) 0.0123(2) Uani 1 1 d . . .
W12 W -0.59486(7) 1.05067(7) 0.28964(4) 0.0140(2) Uani 1 1 d . . .
W13 W -0.22627(7) 1.24952(7) 0.17520(5) 0.0138(2) Uani 1 1 d . . .
W14 W -0.61767(8) 0.86477(8) 0.24856(5) 0.0173(2) Uani 1 1 d . . .
W15 W -0.46283(8) 0.89826(7) 0.40452(4) 0.0145(2) Uani 1 1 d . . .
W16 W -0.31040(8) 1.04335(7) 0.37471(4) 0.0141(2) Uani 1 1 d . . .
W17 W -0.36989(7) 1.18035(7) 0.10393(4) 0.0118(2) Uani 1 1 d . . .
W18 W -0.51786(7) 1.03277(7) 0.13240(4) 0.0143(2) Uani 1 1 d . . .
P1 P -0.2310(4) 1.0253(4) 0.2246(3) 0.0054(8) Uani 1 1 d . U .
P2 P -0.3891(4) 0.8715(4) 0.2556(3) 0.0064(8) Uani 1 1 d . U .
O1 O -0.2523(14) 1.3672(13) 0.1495(9) 0.021(3) Uani 1 1 d . U .
O2 O -0.3357(13) 0.8106(12) 0.3981(8) 0.0156(18) Uani 1 1 d . U .
O3 O -0.5184(14) 0.6356(13) 0.4263(9) 0.022(3) Uani 1 1 d . U .
O4 O -0.1074(13) 1.0030(12) 0.0032(8) 0.019(3) Uani 1 1 d . U .
O5 O -0.2112(12) 1.0981(12) 0.3360(8) 0.014(2) Uani 1 1 d . U .
O6 O -0.0919(12) 0.8992(12) 0.1281(8) 0.0141(18) Uani 1 1 d . U .
O7 O -0.1626(11) 0.9247(11) 0.2484(7) 0.0084(12) Uani 1 1 d . U .
O8 O -0.1546(12) 1.2188(12) 0.2420(8) 0.0138(19) Uani 1 1 d . U .
O9 O -0.7371(14) 0.8884(14) 0.2388(9) 0.025(4) Uani 1 1 d . U .
O10 O -0.4949(14) 0.8779(13) 0.4816(9) 0.022(3) Uani 1 1 d . U .
O11 O -0.6339(13) 0.9568(12) 0.2862(8) 0.017(2) Uani 1 1 d . U .
O12 O -0.3383(12) 1.2417(12) 0.2305(8) 0.0133(17) Uani 1 1 d . U .
O13 O 0.0789(14) 1.0877(13) 0.0976(9) 0.022(3) Uani 1 1 d . U .
O14 O -0.4435(13) 0.6427(12) 0.3078(8) 0.016(2) Uani 1 1 d . U .
O15 O -0.4034(13) 0.6049(12) 0.1964(8) 0.019(3) Uani 1 1 d . U .
O16 O -0.0559(12) 0.9636(12) 0.3147(8) 0.0143(18) Uani 1 1 d . U .
O17 O -0.0238(13) 0.8000(13) 0.4027(8) 0.019(3) Uani 1 1 d . U .
O18 O -0.1682(11) 1.0879(11) 0.2141(7) 0.0088(12) Uani 1 1 d . U .
O19 O -0.3504(12) 0.6793(12) 0.3719(8) 0.0136(18) Uani 1 1 d . U .
O20 O -0.4406(12) 0.9373(11) 0.2954(7) 0.0096(12) Uani 1 1 d . U .
O21 O -0.7088(14) 1.1330(13) 0.2949(9) 0.025(4) Uani 1 1 d . U .
O22 O -0.3161(11) 1.0571(11) 0.2715(7) 0.0080(12) Uani 1 1 d . U .
O23 O -0.1682(12) 0.6456(12) 0.3150(8) 0.0139(19) Uani 1 1 d . U .
O24 O -0.5774(12) 0.9426(12) 0.1765(8) 0.0146(17) Uani 1 1 d . U .
O25 O -0.4382(12) 1.1941(12) 0.1810(8) 0.0126(18) Uani 1 1 d . U .
O26 O -0.6086(13) 1.1041(13) 0.0861(8) 0.021(4) Uani 1 1 d . U .
O27 O -0.4516(11) 0.8102(11) 0.2673(7) 0.0091(14) Uani 1 1 d . U .
O28 O -0.0282(14) 1.1121(13) 0.3336(9) 0.022(3) Uani 1 1 d . U .
O29 O -0.2171(12) 0.7818(12) 0.1537(8) 0.0134(18) Uani 1 1 d . U .
O30 O -0.2873(11) 0.8095(11) 0.2732(7) 0.0085(12) Uani 1 1 d . U .
O31 O 0.0091(12) 0.9489(12) 0.1778(8) 0.013(2) Uani 1 1 d . U .
O32 O -0.3859(13) 0.7782(12) 0.1481(8) 0.015(2) Uani 1 1 d . U .
O33 O -0.5356(13) 1.2979(12) 0.2646(8) 0.015(3) Uani 1 1 d . U .
O34 O -0.1034(12) 1.2082(12) 0.1293(8) 0.014(2) Uani 1 1 d . U .
O35 O -0.5629(12) 1.0723(12) 0.2043(8) 0.015(2) Uani 1 1 d . U .
O36 O -0.0879(12) 0.7593(12) 0.2236(8) 0.014(2) Uani 1 1 d . U .
O37 O 0.0898(13) 0.7777(12) 0.1689(8) 0.019(3) Uani 1 1 d . U .
O38 O -0.3108(14) 1.0486(13) 0.4472(8) 0.022(4) Uani 1 1 d . U .
O39 O -0.4074(13) 1.1573(12) 0.3416(8) 0.015(2) Uani 1 1 d . U .
O40 O -0.4378(12) 0.9570(12) 0.0818(7) 0.0122(19) Uani 1 1 d . U .
O41 O -0.0854(13) 0.6049(12) 0.2047(8) 0.020(4) Uani 1 1 d . U .
O42 O -0.2665(12) 1.0447(11) 0.1644(7) 0.0113(16) Uani 1 1 d . U .
O43 O -0.5769(12) 0.9948(12) 0.3739(8) 0.0142(19) Uani 1 1 d . U .
O44 O -0.5062(13) 0.8103(12) 0.3936(8) 0.0160(18) Uani 1 1 d . U .
O45 O -0.2103(12) 0.9292(12) 0.3740(8) 0.0129(18) Uani 1 1 d . U .
O46 O -0.4324(13) 1.2768(12) 0.0533(8) 0.016(3) Uani 1 1 d . U .
O47 O -0.2685(12) 1.1252(12) 0.0485(8) 0.0132(19) Uani 1 1 d . U .
O48 O -0.6068(12) 0.7799(12) 0.3292(8) 0.015(2) Uani 1 1 d . U .
O49 O -0.1493(12) 0.7728(12) 0.3535(8) 0.0139(18) Uani 1 1 d . U .
O50 O -0.3879(11) 0.9224(11) 0.1889(7) 0.0088(12) Uani 1 1 d . U .
O51 O 0.0033(12) 0.8126(12) 0.2808(8) 0.013(2) Uani 1 1 d . U .
O52 O -0.1996(14) 0.6313(13) 0.4371(8) 0.021(4) Uani 1 1 d . U .
O53 O -0.4369(12) 1.1040(12) 0.1071(8) 0.0125(18) Uani 1 1 d . U .
O54 O -0.0953(12) 1.0688(12) 0.0907(8) 0.013(2) Uani 1 1 d . U .
O55 O -0.2551(12) 0.9489(12) 0.0808(8) 0.0133(18) Uani 1 1 d . U .
O56 O -0.4019(13) 0.9847(12) 0.3919(8) 0.0148(18) Uani 1 1 d . U .
O57 O 0.0015(12) 1.0846(12) 0.2184(8) 0.0125(19) Uani 1 1 d . U .
O58 O -0.2850(12) 0.6627(12) 0.2361(8) 0.0123(18) Uani 1 1 d . U .
O59 O -0.2852(12) 1.2286(11) 0.1197(7) 0.0112(17) Uani 1 1 d . U .
O60 O -0.5211(12) 1.1224(12) 0.2871(8) 0.0140(18) Uani 1 1 d . U .
O61 O -0.5499(13) 0.7649(13) 0.2137(8) 0.017(2) Uani 1 1 d . U .
O62 O -0.2768(15) 0.8212(14) 0.0397(9) 0.027(4) Uani 1 1 d . U .
N1 N 0.2331(12) 0.4445(12) 0.3061(9) 0.041(7) Uani 1 1 d G . .
C1 C 0.1874(17) 0.5323(14) 0.2693(9) 0.044(8) Uani 1 1 d G U .
H1A H 0.2186 0.5549 0.2316 0.053 Uiso 1 1 calc R U .
C2 C 0.0952(17) 0.5864(12) 0.2890(12) 0.072(16) Uani 1 1 d G . .
H2A H 0.0647 0.6452 0.2644 0.086 Uiso 1 1 calc R U .
C3 C 0.0487(13) 0.5527(15) 0.3455(13) 0.075(16) Uani 1 1 d G . .
H3A H -0.0130 0.5889 0.3586 0.090 Uiso 1 1 calc R U .
C4 C 0.0943(15) 0.4649(16) 0.3822(9) 0.037(8) Uani 1 1 d G . .
C5 C 0.1865(14) 0.4108(12) 0.3625(9) 0.035(8) Uani 1 1 d G . .
N2 N 0.3229(11) 0.2739(11) 0.3731(6) 0.020(5) Uani 1 1 d G U .
C6 C 0.2316(11) 0.3244(9) 0.3964(7) 0.015(5) Uani 1 1 d G . .
C7 C 0.1883(11) 0.2848(12) 0.4523(8) 0.038(8) Uani 1 1 d G . .
C8 C 0.2363(14) 0.1947(13) 0.4849(7) 0.039(8) Uani 1 1 d G U .
H8A H 0.2073 0.1682 0.5223 0.047 Uiso 1 1 calc R U .
C9 C 0.3275(14) 0.1442(10) 0.4616(8) 0.029(7) Uani 1 1 d G U .
H9A H 0.3596 0.0839 0.4834 0.035 Uiso 1 1 calc R U .
C10 C 0.3708(11) 0.1838(11) 0.4057(8) 0.033(7) Uani 1 1 d G . .
H10A H 0.4319 0.1500 0.3901 0.039 Uiso 1 1 calc R U .
C102 C 0.052(3) 0.424(2) 0.4421(16) 0.036(7) Uani 1 1 d . U .
H10B H -0.0081 0.4589 0.4582 0.043 Uiso 1 1 calc R U .
C101 C 0.096(3) 0.337(3) 0.4749(17) 0.046(10) Uani 1 1 d . . .
H10C H 0.0660 0.3116 0.5122 0.055 Uiso 1 1 calc R U .
N9 N 0.373(2) 0.5963(17) 0.2992(9) 0.045(8) Uani 1 1 d G . .
C41 C 0.284(2) 0.6679(15) 0.3001(15) 0.10(2) Uani 1 1 d G . .
H41A H 0.2695 0.7194 0.2662 0.116 Uiso 1 1 calc R U .
C42 C 0.2163(19) 0.663(2) 0.3515(19) 0.121(18) Uani 1 1 d G U .
H42B H 0.1566 0.7104 0.3520 0.145 Uiso 1 1 calc R U .
C43 C 0.238(2) 0.586(3) 0.4020(14) 0.099(15) Uani 1 1 d G U .
H43A H 0.1926 0.5821 0.4364 0.119 Uiso 1 1 calc R U .
C44 C 0.327(2) 0.5141(19) 0.4011(9) 0.055(10) Uani 1 1 d G U .
C45 C 0.3948(15) 0.5194(14) 0.3497(10) 0.031(7) Uani 1 1 d G U .
N10 N 0.5421(15) 0.4634(13) 0.2961(8) 0.035(6) Uani 1 1 d G U .
C46 C 0.4784(14) 0.4491(14) 0.3486(9) 0.035(8) Uani 1 1 d G . .
C47 C 0.507(2) 0.3691(17) 0.3964(8) 0.056(10) Uani 1 1 d G U .
C48 C 0.600(2) 0.3033(14) 0.3916(12) 0.066(11) Uani 1 1 d G U .
H48A H 0.6193 0.2498 0.4235 0.079 Uiso 1 1 calc R U .
C49 C 0.6637(16) 0.3176(16) 0.3390(14) 0.084(18) Uani 1 1 d G . .
H49A H 0.7256 0.2735 0.3358 0.101 Uiso 1 1 calc R U .
C50 C 0.6348(15) 0.3976(18) 0.2913(11) 0.058(10) Uani 1 1 d G U .
H50A H 0.6774 0.4071 0.2561 0.069 Uiso 1 1 calc R U .
C110 C 0.442(5) 0.363(4) 0.4499(18) 0.083(18) Uani 1 1 d . . .
H11A H 0.4605 0.3134 0.4845 0.099 Uiso 1 1 calc R U .
C109 C 0.353(6) 0.426(5) 0.451(3) 0.11(3) Uani 1 1 d . . .
H10D H 0.3062 0.4160 0.4838 0.134 Uiso 1 1 calc R U .
N5 N 0.8500(12) 0.5473(13) 0.8354(8) 0.040(7) Uani 1 1 d G . .
C21 C 0.8037(16) 0.6396(13) 0.8061(9) 0.053(11) Uani 1 1 d G . .
H21A H 0.8351 0.6693 0.7714 0.064 Uiso 1 1 calc R U .
C22 C 0.7104(17) 0.6873(11) 0.8287(12) 0.061(12) Uani 1 1 d G . .
H22A H 0.6794 0.7490 0.8092 0.073 Uiso 1 1 calc R U .
C23 C 0.6634(13) 0.6428(14) 0.8807(12) 0.060(13) Uani 1 1 d G . .
H23A H 0.6009 0.6747 0.8958 0.072 Uiso 1 1 calc R U .
C24 C 0.7097(14) 0.5506(14) 0.9100(9) 0.038(8) Uani 1 1 d G . .
C25 C 0.8030(14) 0.5028(10) 0.8873(8) 0.030(7) Uani 1 1 d G . .
N6 N 0.9449(12) 0.3693(11) 0.8920(7) 0.027(6) Uani 1 1 d G . .
C26 C 0.8500(12) 0.4121(9) 0.9152(8) 0.026(6) Uani 1 1 d G U .
C27 C 0.8045(10) 0.3621(12) 0.9647(8) 0.024(6) Uani 1 1 d G U .
C28 C 0.8539(13) 0.2693(12) 0.9909(8) 0.033(7) Uani 1 1 d G U .
H28A H 0.8234 0.2359 1.0240 0.039 Uiso 1 1 calc R U .
C29 C 0.9487(14) 0.2266(9) 0.9677(9) 0.035(7) Uani 1 1 d G U .
H29A H 0.9818 0.1645 0.9852 0.041 Uiso 1 1 calc R U .
C30 C 0.9943(11) 0.2766(12) 0.9182(8) 0.039(9) Uani 1 1 d G . .
H30A H 1.0578 0.2480 0.9026 0.047 Uiso 1 1 calc R U .
C105 C 0.662(2) 0.498(3) 0.9610(15) 0.036(8) Uani 1 1 d . . .
H10E H 0.5991 0.5259 0.9772 0.043 Uiso 1 1 calc R U .
C106 C 0.711(3) 0.410(3) 0.9844(15) 0.038(8) Uani 1 1 d . . .
H10F H 0.6795 0.3771 1.0172 0.045 Uiso 1 1 calc R U .
N7 N 0.0496(14) 0.2485(15) 1.2108(8) 0.044(8) Uani 1 1 d G . .
C31 C 0.1291(17) 0.1672(15) 1.2251(8) 0.040(8) Uani 1 1 d G . .
H31B H 0.1388 0.1345 1.2658 0.048 Uiso 1 1 calc R U .
C32 C 0.1943(15) 0.1348(14) 1.1785(11) 0.054(10) Uani 1 1 d G U .
H32A H 0.2475 0.0804 1.1881 0.065 Uiso 1 1 calc R U .
C33 C 0.1798(16) 0.1836(18) 1.1176(10) 0.062(11) Uani 1 1 d G U .
H33A H 0.2234 0.1619 1.0865 0.075 Uiso 1 1 calc R U .
C34 C 0.1003(17) 0.2648(18) 1.1033(7) 0.053(11) Uani 1 1 d G . .
C35 C 0.0351(13) 0.2973(13) 1.1499(9) 0.040(9) Uani 1 1 d G . .
N8 N -0.0988(16) 0.4116(15) 1.1921(8) 0.048(9) Uani 1 1 d G . .
C36 C -0.0443(14) 0.3786(13) 1.1430(10) 0.038(7) Uani 1 1 d G U .
C37 C -0.0680(16) 0.4286(16) 1.0837(8) 0.043(9) Uani 1 1 d G . .
C38 C -0.1463(18) 0.5115(15) 1.0734(8) 0.055(11) Uani 1 1 d G . .
H38A H -0.1621 0.5450 1.0337 0.065 Uiso 1 1 calc R U .
C39 C -0.2008(16) 0.5445(13) 1.1224(11) 0.047(10) Uani 1 1 d G . .
H39A H -0.2531 0.6000 1.1155 0.056 Uiso 1 1 calc R U .
C40 C -0.1771(16) 0.4945(16) 1.1817(9) 0.065(13) Uani 1 1 d G . .
H40A H -0.2136 0.5166 1.2146 0.079 Uiso 1 1 calc R U .
C107 C 0.075(3) 0.316(3) 1.0433(18) 0.045(8) Uani 1 1 d . U .
H10G H 0.1150 0.2955 1.0107 0.054 Uiso 1 1 calc R U .
C108 C -0.006(3) 0.391(3) 1.031(2) 0.052(9) Uani 1 1 d . U .
H10H H -0.0228 0.4204 0.9913 0.063 Uiso 1 1 calc R U .
N3 N 0.3610(11) 0.6067(12) 0.1486(9) 0.040(7) Uani 1 1 d G . .
C11 C 0.4044(15) 0.5116(11) 0.1669(10) 0.047(10) Uani 1 1 d G . .
H11B H 0.3688 0.4762 0.1931 0.057 Uiso 1 1 calc R U .
C12 C 0.5011(15) 0.4695(9) 0.1461(10) 0.043(9) Uani 1 1 d G . .
H12A H 0.5301 0.4059 0.1583 0.052 Uiso 1 1 calc R U .
C13 C 0.5543(11) 0.5225(13) 0.1068(10) 0.036(7) Uani 1 1 d G U .
H13A H 0.6190 0.4943 0.0929 0.043 Uiso 1 1 calc R U .
C14 C 0.5109(12) 0.6176(13) 0.0885(9) 0.036(8) Uani 1 1 d G . .
C15 C 0.4143(12) 0.6597(9) 0.1094(9) 0.022(6) Uani 1 1 d G U .
N4 N 0.2776(11) 0.7925(11) 0.1177(9) 0.035(7) Uani 1 1 d G . .
C16 C 0.3742(12) 0.7525(8) 0.0957(9) 0.027(7) Uani 1 1 d G . .
C17 C 0.4286(9) 0.8073(11) 0.0618(8) 0.019(5) Uani 1 1 d G U .
C18 C 0.3865(12) 0.9021(11) 0.0498(8) 0.030(7) Uani 1 1 d G . .
H18A H 0.4230 0.9388 0.0271 0.037 Uiso 1 1 calc R U .
C19 C 0.2900(12) 0.9422(8) 0.0718(9) 0.022(6) Uani 1 1 d G U .
H19A H 0.2618 1.0056 0.0639 0.027 Uiso 1 1 calc R U .
C20 C 0.2355(10) 0.8874(11) 0.1058(10) 0.043(9) Uani 1 1 d G . .
H20A H 0.1709 0.9142 0.1205 0.052 Uiso 1 1 calc R U .
C103 C 0.566(2) 0.673(2) 0.0515(14) 0.028(7) Uani 1 1 d . . .
H10I H 0.6300 0.6463 0.0359 0.033 Uiso 1 1 calc R U .
C104 C 0.526(2) 0.764(2) 0.0393(13) 0.023(6) Uani 1 1 d . U .
H10J H 0.5629 0.7999 0.0155 0.027 Uiso 1 1 calc R U .
N11 N 0.943(2) 0.146(2) 0.5114(14) 0.023(9) Uani 0.5 1 d G U P
C51 C 1.020(3) 0.064(2) 0.5316(15) 0.042(14) Uani 0.5 1 d G U P
H51A H 1.0112 0.0224 0.5692 0.051 Uiso 0.5 1 calc R U P
C52 C 1.109(2) 0.044(2) 0.496(2) 0.046(15) Uani 0.5 1 d G U P
H52A H 1.1596 -0.0111 0.5090 0.055 Uiso 0.5 1 calc R U P
C53 C 1.121(2) 0.106(3) 0.4393(18) 0.052(16) Uani 0.5 1 d G U P
H53A H 1.1808 0.0921 0.4152 0.063 Uiso 0.5 1 calc R U P
C54 C 1.045(3) 0.187(3) 0.4191(14) 0.022(11) Uani 0.5 1 d G U P
C55 C 0.956(2) 0.207(2) 0.4552(15) 0.020(10) Uani 0.5 1 d G U P
N12 N 0.794(3) 0.298(2) 0.4806(14) 0.031(11) Uani 0.5 1 d G U P
C56 C 0.880(2) 0.285(2) 0.4415(16) 0.016(10) Uani 0.5 1 d G U P
C57 C 0.887(3) 0.354(3) 0.3882(16) 0.038(13) Uani 0.5 1 d G U P
C58 C 0.808(3) 0.436(3) 0.3740(18) 0.060(17) Uani 0.5 1 d G U P
H58A H 0.8127 0.4824 0.3384 0.072 Uiso 0.5 1 calc R U P
C59 C 0.722(3) 0.449(2) 0.413(2) 0.049(15) Uani 0.5 1 d G U P
H59A H 0.6691 0.5039 0.4037 0.058 Uiso 0.5 1 calc R U P
C60 C 0.715(2) 0.380(3) 0.466(2) 0.055(16) Uani 0.5 1 d G U P
H60A H 0.6571 0.3887 0.4927 0.066 Uiso 0.5 1 calc R U P
C112 C 0.983(5) 0.331(5) 0.346(3) 0.042(14) Uani 0.5 1 d . U P
H11C H 0.9906 0.3738 0.3088 0.050 Uiso 0.5 1 calc R U P
C111 C 1.052(7) 0.255(6) 0.362(4) 0.057(16) Uani 0.5 1 d . U P
H11D H 1.1084 0.2424 0.3354 0.069 Uiso 0.5 1 calc R U P

loop_
_atom_site_aniso_label
_atom_site_aniso_U_11
_atom_site_aniso_U_22
_atom_site_aniso_U_33
_atom_site_aniso_U_23
_atom_site_aniso_U_13
_atom_site_aniso_U_12
W1 0.0160(5) 0.0126(5) 0.0089(5) 0.0019(4) -0.0024(4) -0.0068(4)
W2 0.0178(5) 0.0132(5) 0.0065(4) 0.0036(4) -0.0003(4) -0.0080(4)
W3 0.0244(6) 0.0178(5) 0.0144(5) -0.0046(4) 0.0036(4) -0.0158(5)
W4 0.0177(5) 0.0134(5) 0.0054(4) -0.0004(4) 0.0043(4) -0.0084(4)
W5 0.0242(5) 0.0168(5) 0.0049(4) -0.0025(4) 0.0023(4) -0.0120(4)
W6 0.0224(5) 0.0170(5) 0.0157(5) -0.0017(4) -0.0039(4) -0.0132(4)
W7 0.0148(5) 0.0128(5) 0.0181(5) -0.0030(4) 0.0050(4) -0.0103(4)
W8 0.0175(5) 0.0091(5) 0.0111(5) -0.0016(4) 0.0047(4) -0.0077(4)
W9 0.0236(6) 0.0176(5) 0.0094(5) 0.0035(4) 0.0014(4) -0.0161(4)
W10 0.0133(5) 0.0091(5) 0.0117(5) -0.0003(4) 0.0046(4) -0.0060(4)
W11 0.0150(5) 0.0096(5) 0.0085(5) -0.0006(4) 0.0032(4) -0.0047(4)
W12 0.0130(5) 0.0132(5) 0.0101(5) 0.0007(4) 0.0029(4) -0.0047(4)
W13 0.0154(5) 0.0094(5) 0.0163(5) 0.0004(4) 0.0001(4) -0.0084(4)
W14 0.0174(5) 0.0196(6) 0.0162(5) 0.0010(4) -0.0007(4) -0.0134(4)
W15 0.0187(5) 0.0155(5) 0.0048(4) 0.0008(4) 0.0031(4) -0.0070(4)
W16 0.0215(5) 0.0142(5) 0.0055(4) -0.0020(4) -0.0004(4) -0.0063(4)
W17 0.0143(5) 0.0113(5) 0.0061(4) 0.0035(4) 0.0003(4) -0.0064(4)
W18 0.0164(5) 0.0184(5) 0.0072(5) 0.0032(4) -0.0022(4) -0.0104(4)
P1 0.0063(11) 0.0054(11) 0.0051(11) -0.0020(7) 0.0001(7) -0.0025(8)
P2 0.0075(10) 0.0068(10) 0.0060(10) -0.0026(7) -0.0006(7) -0.0031(7)
O1 0.021(4) 0.019(4) 0.022(4) -0.005(2) -0.0018(19) -0.008(2)
O2 0.0154(19) 0.0155(19) 0.0157(19) -0.0044(10) -0.0012(10) -0.0053(10)
O3 0.023(4) 0.022(4) 0.021(4) -0.006(2) -0.0020(19) -0.007(2)
O4 0.021(7) 0.014(7) 0.018(7) -0.004(6) 0.009(6) -0.009(6)
O5 0.016(3) 0.013(3) 0.013(3) -0.003(3) -0.003(3) -0.006(3)
O6 0.0138(19) 0.0141(19) 0.0141(19) -0.0035(10) -0.0012(10) -0.0051(10)
O7 0.0085(13) 0.0082(13) 0.0082(13) -0.0023(9) -0.0005(9) -0.0031(9)
O8 0.014(2) 0.014(2) 0.013(2) -0.0039(11) -0.0015(10) -0.0046(11)
O9 0.015(7) 0.029(7) 0.030(7) -0.004(6) 0.000(6) -0.012(6)
O10 0.022(4) 0.022(4) 0.021(4) -0.006(2) -0.0014(19) -0.007(2)
O11 0.016(3) 0.015(3) 0.017(3) -0.001(3) -0.001(3) -0.004(3)
O12 0.0133(19) 0.0132(19) 0.0134(19) -0.0037(10) -0.0010(10) -0.0049(10)
O13 0.021(4) 0.021(4) 0.022(4) -0.005(2) -0.0011(19) -0.008(2)
O14 0.016(2) 0.016(2) 0.016(2) -0.0043(11) -0.0014(10) -0.0057(11)
O15 0.023(7) 0.015(7) 0.023(7) -0.004(6) -0.005(6) -0.012(6)
O16 0.0143(19) 0.0141(19) 0.0143(19) -0.0038(10) -0.0014(10) -0.0050(10)
O17 0.019(4) 0.020(4) 0.019(4) -0.004(2) -0.0021(19) -0.007(2)
O18 0.0087(13) 0.0086(13) 0.0088(13) -0.0021(9) -0.0006(9) -0.0032(9)
O19 0.0136(19) 0.0136(19) 0.0136(19) -0.0036(10) -0.0013(10) -0.0050(10)
O20 0.0096(13) 0.0094(13) 0.0094(13) -0.0027(9) -0.0006(9) -0.0031(9)
O21 0.024(7) 0.017(7) 0.019(7) 0.003(6) 0.005(6) -0.002(6)
O22 0.0083(13) 0.0079(13) 0.0078(13) -0.0022(9) -0.0006(9) -0.0030(9)
O23 0.014(2) 0.014(2) 0.014(2) -0.0036(10) -0.0012(10) -0.0049(11)
O24 0.0146(19) 0.0146(19) 0.0144(19) -0.0040(10) -0.0012(10) -0.0051(10)
O25 0.0126(19) 0.0125(19) 0.0126(19) -0.0035(10) -0.0012(10) -0.0046(10)
O26 0.019(7) 0.023(7) 0.013(7) 0.004(6) -0.003(6) -0.005(6)
O27 0.0098(18) 0.0093(18) 0.0087(18) -0.0028(17) -0.0006(17) -0.0039(17)
O28 0.022(7) 0.021(7) 0.027(7) -0.007(6) -0.006(6) -0.009(6)
O29 0.0137(19) 0.0132(19) 0.0133(19) -0.0039(10) -0.0013(10) -0.0047(10)
O30 0.0088(13) 0.0086(13) 0.0084(13) -0.0026(9) -0.0010(9) -0.0032(9)
O31 0.012(3) 0.013(3) 0.014(3) -0.003(3) 0.001(3) -0.006(3)
O32 0.016(3) 0.013(3) 0.013(3) -0.004(3) 0.000(3) -0.005(3)
O33 0.015(4) 0.015(4) 0.014(4) -0.004(2) -0.0007(19) -0.005(2)
O34 0.012(3) 0.012(3) 0.015(4) -0.001(3) 0.002(3) -0.005(3)
O35 0.015(3) 0.014(3) 0.013(3) -0.003(3) -0.003(3) -0.003(3)
O36 0.015(3) 0.012(3) 0.013(3) -0.004(3) 0.001(3) -0.003(3)
O37 0.014(7) 0.014(7) 0.023(7) -0.002(6) 0.004(6) -0.005(6)
O38 0.027(7) 0.015(7) 0.016(7) 0.002(6) -0.003(6) -0.005(6)
O39 0.017(3) 0.014(3) 0.014(3) -0.005(3) 0.000(3) -0.005(3)
O40 0.012(2) 0.012(2) 0.012(2) -0.0035(10) -0.0013(10) -0.0045(11)
O41 0.019(7) 0.013(7) 0.020(7) -0.002(6) 0.003(6) -0.001(6)
O42 0.0114(18) 0.0112(18) 0.0111(18) -0.0030(10) -0.0009(10) -0.0039(10)
O43 0.014(2) 0.014(2) 0.014(2) -0.0037(11) -0.0013(10) -0.0050(11)
O44 0.016(2) 0.016(2) 0.016(2) -0.0041(10) -0.0013(10) -0.0057(11)
O45 0.0131(19) 0.0129(19) 0.0126(19) -0.0037(10) -0.0013(10) -0.0046(10)
O46 0.016(4) 0.016(4) 0.015(4) -0.004(2) -0.0026(19) -0.006(2)
O47 0.013(2) 0.013(2) 0.013(2) -0.0036(11) -0.0011(10) -0.0047(11)
O48 0.015(2) 0.015(2) 0.015(2) -0.0042(11) -0.0013(10) -0.0051(11)
O49 0.0138(19) 0.0139(19) 0.0136(19) -0.0038(10) -0.0014(10) -0.0047(10)
O50 0.0091(13) 0.0087(13) 0.0086(13) -0.0028(9) -0.0007(9) -0.0031(9)
O51 0.012(3) 0.015(3) 0.013(3) -0.005(3) 0.000(3) -0.005(3)
O52 0.022(7) 0.020(7) 0.017(7) -0.004(6) -0.001(6) -0.004(6)
O53 0.0124(19) 0.0125(19) 0.0123(19) -0.0034(10) -0.0012(10) -0.0043(10)
O54 0.012(3) 0.013(3) 0.013(3) -0.003(3) -0.001(3) -0.004(3)
O55 0.0134(19) 0.0132(19) 0.0130(19) -0.0036(10) -0.0009(10) -0.0046(10)
O56 0.0149(19) 0.0147(19) 0.0145(19) -0.0041(10) -0.0013(10) -0.0050(10)
O57 0.012(2) 0.013(2) 0.013(2) -0.0036(11) -0.0014(10) -0.0046(11)
O58 0.0122(19) 0.0123(19) 0.0125(19) -0.0034(10) -0.0012(10) -0.0046(10)
O59 0.0114(19) 0.0113(19) 0.0113(19) -0.0032(10) -0.0012(10) -0.0043(10)
O60 0.0139(19) 0.0139(19) 0.0138(19) -0.0037(10) -0.0011(10) -0.0047(10)
O61 0.014(4) 0.018(4) 0.017(4) -0.003(3) -0.001(3) -0.005(3)
O62 0.031(7) 0.027(7) 0.018(7) -0.008(6) 0.005(6) -0.008(6)
N1 0.040(16) 0.012(13) 0.06(2) 0.009(13) -0.013(14) -0.012(12)
C1 0.044(8) 0.044(8) 0.044(8) -0.013(3) -0.0044(13) -0.016(3)
C2 0.04(2) 0.017(19) 0.12(4) 0.00(2) 0.01(3) -0.003(17)
C3 0.06(3) 0.05(3) 0.13(5) -0.01(3) -0.05(3) -0.02(2)
C4 0.028(17) 0.035(19) 0.06(2) -0.019(17) -0.008(16) -0.018(15)
C5 0.030(17) 0.036(19) 0.033(18) 0.005(15) -0.017(14) -0.011(15)
N2 0.020(5) 0.020(5) 0.020(5) -0.0055(17) -0.0020(11) -0.0069(19)
C6 0.023(14) 0.021(14) 0.013(12) -0.013(11) 0.005(10) -0.015(11)
C7 0.06(2) 0.05(2) 0.016(15) -0.003(14) -0.019(15) -0.023(18)
C8 0.039(8) 0.039(8) 0.039(8) -0.011(2) -0.0040(13) -0.014(3)
C9 0.030(7) 0.029(7) 0.029(7) -0.008(2) -0.0030(12) -0.010(2)
C10 0.032(17) 0.038(19) 0.012(14) -0.003(13) 0.006(12) -0.004(14)
C102 0.036(7) 0.036(7) 0.036(7) -0.010(2) -0.0036(12) -0.013(3)
C101 0.029(18) 0.09(3) 0.035(19) -0.03(2) 0.006(15) -0.03(2)
N9 0.08(2) 0.042(18) 0.030(15) 0.010(13) -0.014(15) -0.048(18)
C41 0.11(5) 0.05(3) 0.15(6) 0.01(3) -0.09(4) -0.04(3)
C42 0.121(18) 0.121(18) 0.121(18) -0.034(5) -0.012(2) -0.043(6)
C43 0.099(15) 0.099(15) 0.099(15) -0.028(4) -0.0100(19) -0.035(6)
C44 0.055(10) 0.055(10) 0.055(10) -0.016(3) -0.0056(14) -0.019(4)
C45 0.031(7) 0.031(7) 0.031(7) -0.009(2) -0.0031(12) -0.011(3)
N10 0.035(6) 0.035(6) 0.035(6) -0.010(2) -0.0036(12) -0.012(2)
C46 0.07(2) 0.033(18) 0.012(14) -0.008(13) 0.000(15) -0.031(18)
C47 0.056(10) 0.056(10) 0.056(10) -0.016(3) -0.0057(14) -0.020(4)
C48 0.066(11) 0.066(11) 0.066(11) -0.019(3) -0.0067(15) -0.023(4)
C49 0.10(4) 0.04(3) 0.12(5) -0.04(3) -0.05(4) 0.00(3)
C50 0.058(10) 0.058(10) 0.058(10) -0.017(3) -0.0058(14) -0.021(4)
C110 0.12(5) 0.10(4) 0.017(19) 0.02(2) 0.00(2) -0.07(4)
C109 0.17(7) 0.12(6) 0.10(5) -0.07(5) 0.06(5) -0.12(6)
N5 0.045(17) 0.046(18) 0.014(12) -0.002(12) 0.017(12) -0.017(14)
C21 0.05(2) 0.04(2) 0.05(2) 0.009(19) 0.002(19) -0.03(2)
C22 0.07(3) 0.009(17) 0.08(3) -0.013(18) -0.01(2) 0.008(17)
C23 0.030(19) 0.020(18) 0.09(3) 0.018(19) 0.009(19) -0.004(15)
C24 0.05(2) 0.031(18) 0.023(16) 0.002(14) -0.006(15) -0.010(16)
C25 0.06(2) 0.041(19) 0.006(12) -0.001(12) -0.007(13) -0.035(17)
N6 0.034(14) 0.019(13) 0.025(13) -0.001(10) 0.004(11) -0.014(11)
C26 0.026(6) 0.025(6) 0.026(6) -0.007(2) -0.0026(12) -0.009(2)
C27 0.023(6) 0.023(6) 0.023(6) -0.0065(19) -0.0021(12) -0.008(2)
C28 0.033(7) 0.033(7) 0.033(7) -0.009(2) -0.0032(12) -0.012(3)
C29 0.035(7) 0.034(7) 0.035(7) -0.010(2) -0.0034(12) -0.012(3)
C30 0.05(2) 0.035(19) 0.016(15) -0.014(14) 0.008(14) -0.004(16)
C105 0.028(17) 0.07(3) 0.031(17) -0.022(17) 0.003(14) -0.029(17)
C106 0.04(2) 0.05(2) 0.031(17) -0.013(16) 0.015(15) -0.032(18)
N7 0.046(18) 0.06(2) 0.023(14) -0.001(14) -0.009(13) -0.018(16)
C31 0.05(2) 0.04(2) 0.036(19) -0.010(16) -0.010(16) -0.013(17)
C32 0.054(10) 0.054(10) 0.054(10) -0.015(3) -0.0055(14) -0.019(4)
C33 0.062(11) 0.062(11) 0.062(11) -0.018(3) -0.0063(15) -0.022(4)
C34 0.031(19) 0.09(3) 0.04(2) -0.03(2) 0.024(16) -0.04(2)
C35 0.018(15) 0.033(19) 0.07(3) -0.011(18) 0.001(16) -0.017(14)
N8 0.039(17) 0.05(2) 0.08(2) -0.054(19) -0.009(16) -0.010(15)
C36 0.038(8) 0.038(8) 0.038(8) -0.011(2) -0.0038(13) -0.013(3)
C37 0.04(2) 0.07(3) 0.036(19) -0.035(19) 0.008(16) -0.03(2)
C38 0.05(2) 0.06(3) 0.05(2) -0.03(2) 0.02(2) -0.02(2)
C39 0.06(2) 0.04(2) 0.06(2) -0.033(19) 0.007(19) -0.019(18)
C40 0.08(3) 0.06(3) 0.08(3) -0.02(3) -0.02(3) -0.04(3)
C107 0.045(8) 0.045(8) 0.045(8) -0.013(3) -0.0044(13) -0.016(3)
C108 0.052(9) 0.052(9) 0.052(9) -0.015(3) -0.0052(14) -0.019(3)
N3 0.033(15) 0.027(15) 0.045(17) 0.007(13) -0.001(13) -0.010(12)
C11 0.07(3) 0.015(17) 0.05(2) -0.003(15) -0.017(19) 0.003(16)
C12 0.08(3) 0.016(16) 0.024(17) -0.004(13) -0.016(17) -0.002(17)
C13 0.036(7) 0.036(7) 0.036(7) -0.010(2) -0.0037(13) -0.013(3)
C14 0.019(15) 0.04(2) 0.026(16) -0.007(15) -0.007(13) 0.009(14)
C15 0.022(6) 0.022(6) 0.022(6) -0.0063(19) -0.0023(12) -0.008(2)
N4 0.018(13) 0.027(14) 0.053(18) 0.000(13) 0.008(12) -0.018(11)
C16 0.021(15) 0.022(15) 0.027(15) 0.003(12) -0.010(12) -0.002(12)
C17 0.019(5) 0.019(5) 0.019(5) -0.0053(18) -0.0019(11) -0.007(2)
C18 0.033(17) 0.032(18) 0.025(15) 0.001(13) -0.001(13) -0.018(14)
C19 0.022(6) 0.022(6) 0.022(6) -0.0064(19) -0.0025(12) -0.008(2)
C20 0.028(18) 0.015(16) 0.06(2) -0.004(16) 0.003(16) 0.005(13)
C103 0.014(13) 0.037(18) 0.033(17) -0.019(14) 0.003(12) -0.004(13)
C104 0.023(6) 0.023(6) 0.023(6) -0.0064(19) -0.0023(12) -0.008(2)
N11 0.023(10) 0.023(10) 0.023(10) -0.007(3) -0.0024(14) -0.008(3)
C51 0.042(14) 0.042(14) 0.042(14) -0.012(4) -0.0043(17) -0.015(5)
C52 0.046(15) 0.046(15) 0.046(15) -0.013(4) -0.0047(18) -0.016(5)
C53 0.052(16) 0.052(16) 0.052(16) -0.015(5) -0.0053(19) -0.019(6)
C54 0.022(11) 0.022(11) 0.022(11) -0.006(3) -0.0023(15) -0.008(4)
C55 0.020(10) 0.020(10) 0.020(10) -0.006(3) -0.0020(14) -0.007(4)
N12 0.031(11) 0.031(11) 0.031(11) -0.009(3) -0.0032(15) -0.011(4)
C56 0.016(10) 0.016(10) 0.016(10) -0.004(3) -0.0016(14) -0.006(4)
C57 0.038(13) 0.038(13) 0.038(13) -0.011(4) -0.0039(17) -0.013(5)
C58 0.060(17) 0.060(17) 0.060(17) -0.017(5) -0.006(2) -0.021(6)
C59 0.049(15) 0.049(15) 0.049(15) -0.014(4) -0.0049(18) -0.017(5)
C60 0.055(16) 0.055(16) 0.055(16) -0.016(5) -0.0056(19) -0.019(6)
C112 0.042(14) 0.042(14) 0.042(14) -0.012(4) -0.0042(17) -0.015(5)
C111 0.057(16) 0.057(16) 0.057(16) -0.016(5) -0.0058(19) -0.020(6)

loop_
_atom_type_symbol
_atom_type_description
_atom_type_scat_dispersion_real
_atom_type_scat_dispersion_imag
_atom_type_scat_source
C C 0.0033 0.0016 'International Tables Vol C Tables 4.2.6.8 and 6.1.1.4'
H H 0.0000 0.0000 'International Tables Vol C Tables 4.2.6.8 and 6.1.1.4'
N N 0.0061 0.0033 'International Tables Vol C Tables 4.2.6.8 and 6.1.1.4'
O O 0.0106 0.0060 'International Tables Vol C Tables 4.2.6.8 and 6.1.1.4'
P P 0.1023 0.0942 'International Tables Vol C Tables 4.2.6.8 and 6.1.1.4'
W W -0.8490 6.8722 'International Tables Vol C Tables 4.2.6.8 and 6.1.1.4'

loop_
_geom_angle_atom_site_label_1
_geom_angle_atom_site_label_2
_geom_angle_atom_site_label_3
_geom_angle
O17 W1 O49 97.7(8)
O17 W1 O51 100.2(8)
O49 W1 O51 93.7(7)
O17 W1 O45 102.7(8)
O49 W1 O45 86.6(7)
O51 W1 O45 156.8(7)
O17 W1 O16 97.1(8)
O49 W1 O16 164.3(7)
O51 W1 O16 88.5(7)
O45 W1 O16 85.3(7)
O17 W1 O7 172.8(7)
O49 W1 O7 83.7(7)
O51 W1 O7 72.6(6)
O45 W1 O7 84.4(6)
O16 W1 O7 82.2(6)
O52 W2 O2 104.9(8)
O52 W2 O19 98.5(8)
O2 W2 O19 85.8(7)
O52 W2 O23 99.2(8)
O2 W2 O23 155.8(7)
O19 W2 O23 90.5(7)
O52 W2 O49 97.6(8)
O2 W2 O49 88.0(7)
O19 W2 O49 163.7(7)
O23 W2 O49 89.0(7)
O52 W2 O30 171.9(7)
O2 W2 O30 83.1(7)
O19 W2 O30 82.7(6)
O23 W2 O30 72.7(6)
O49 W2 O30 81.6(6)
O15 W3 O58 101.5(8)
O15 W3 O32 103.1(8)
O58 W3 O32 85.4(7)
O15 W3 O61 100.8(8)
O58 W3 O61 157.7(8)
O32 W3 O61 87.9(7)
O15 W3 O14 99.4(8)
O58 W3 O14 88.0(7)
O32 W3 O14 157.4(7)
O61 W3 O14 90.1(7)
O15 W3 O27 170.1(7)
O58 W3 O27 84.6(6)
O32 W3 O27 85.1(7)
O61 W3 O27 73.6(7)
O14 W3 O27 72.8(7)
O4 W4 O55 101.2(8)
O4 W4 O47 98.9(8)
O55 W4 O47 91.1(7)
O4 W4 O6 103.1(8)
O55 W4 O6 87.3(7)
O47 W4 O6 157.9(7)
O4 W4 O54 95.7(8)
O55 W4 O54 162.8(7)
O47 W4 O54 89.1(7)
O6 W4 O54 86.1(7)
O4 W4 O42 170.8(7)
O55 W4 O42 82.5(6)
O47 W4 O42 72.5(6)
O6 W4 O42 85.4(6)
O54 W4 O42 81.2(6)
O62 W5 O29 101.5(9)
O62 W5 O55 99.6(9)
O29 W5 O55 87.5(7)
O62 W5 O40 102.7(9)
O29 W5 O40 155.7(7)
O55 W5 O40 90.0(7)
O62 W5 O32 96.8(9)
O29 W5 O32 85.7(7)
O55 W5 O32 163.2(7)
O40 W5 O32 90.0(7)
O62 W5 O50 174.9(8)
O29 W5 O50 83.2(6)
O55 W5 O50 82.6(6)
O40 W5 O50 72.6(6)
O32 W5 O50 81.4(6)
O28 W6 O5 103.4(8)
O28 W6 O16 103.1(8)
O5 W6 O16 86.9(7)
O28 W6 O57 100.1(8)
O5 W6 O57 156.4(7)
O16 W6 O57 90.1(7)
O28 W6 O8 99.1(8)
O5 W6 O8 88.3(7)
O16 W6 O8 157.8(7)
O57 W6 O8 85.6(7)
O28 W6 O18 169.6(8)
O5 W6 O18 83.4(6)
O16 W6 O18 84.9(7)
O57 W6 O18 73.0(6)
O8 W6 O18 73.0(6)
O13 W7 O54 102.4(8)
O13 W7 O57 101.0(8)
O54 W7 O57 156.6(7)
O13 W7 O34 100.1(8)
O54 W7 O34 90.5(7)
O57 W7 O34 86.8(7)
O13 W7 O31 102.1(8)
O54 W7 O31 85.2(7)
O57 W7 O31 88.5(7)
O34 W7 O31 157.7(7)
O13 W7 O18 170.3(8)
O54 W7 O18 85.3(6)
O57 W7 O18 71.6(6)
O34 W7 O18 73.6(6)
O31 W7 O18 84.2(6)
O41 W8 O23 100.3(8)
O41 W8 O29 102.2(8)
O23 W8 O29 157.4(7)
O41 W8 O36 97.5(8)
O23 W8 O36 91.6(7)
O29 W8 O36 87.8(7)
O41 W8 O58 98.0(8)
O23 W8 O58 89.2(7)
O29 W8 O58 85.4(7)
O36 W8 O58 164.1(7)
O41 W8 O30 173.5(7)
O23 W8 O30 73.2(6)
O29 W8 O30 84.3(6)
O36 W8 O30 82.8(6)
O58 W8 O30 82.2(6)
O3 W9 O14 100.2(9)
O3 W9 O44 103.8(8)
O14 W9 O44 155.8(8)
O3 W9 O48 101.4(8)
O14 W9 O48 90.2(7)
O44 W9 O48 88.0(7)
O3 W9 O19 102.7(8)
O14 W9 O19 87.0(7)
O44 W9 O19 84.9(7)
O48 W9 O19 155.8(7)
O3 W9 O27 170.6(8)
O14 W9 O27 72.8(7)
O44 W9 O27 83.7(7)
O48 W9 O27 72.8(6)
O19 W9 O27 83.4(6)
O37 W10 O31 96.0(8)
O37 W10 O6 102.4(8)
O31 W10 O6 88.0(7)
O37 W10 O36 100.7(8)
O31 W10 O36 163.3(7)
O6 W10 O36 87.4(7)
O37 W10 O51 99.7(8)
O31 W10 O51 90.0(7)
O6 W10 O51 157.9(7)
O36 W10 O51 88.3(7)
O37 W10 O7 171.8(8)
O31 W10 O7 83.7(6)
O6 W10 O7 85.9(6)
O36 W10 O7 80.0(6)
O51 W10 O7 72.1(6)
O33 W11 O25 104.3(8)
O33 W11 O60 97.9(8)
O25 W11 O60 88.8(7)
O33 W11 O39 98.5(8)
O25 W11 O39 157.1(7)
O60 W11 O39 90.0(7)
O33 W11 O12 98.4(8)
O25 W11 O12 85.3(7)
O60 W11 O12 163.5(7)
O39 W11 O12 89.5(7)
O33 W11 O22 170.9(7)
O25 W11 O22 84.7(6)
O60 W11 O22 82.9(6)
O39 W11 O22 72.5(6)
O12 W11 O22 81.2(6)
O21 W12 O35 102.5(8)
O21 W12 O43 100.0(8)
O35 W12 O43 157.5(7)
O21 W12 O11 98.4(9)
O35 W12 O11 86.0(8)
O43 W12 O11 91.9(7)
O21 W12 O60 97.2(9)
O35 W12 O60 87.8(7)
O43 W12 O60 88.3(7)
O11 W12 O60 164.2(7)
O21 W12 O20 172.8(8)
O35 W12 O20 84.5(7)
O43 W12 O20 73.0(6)
O11 W12 O20 83.8(7)
O60 W12 O20 81.1(7)
O1 W13 O12 101.6(8)
O1 W13 O34 100.4(8)
O12 W13 O34 158.0(7)
O1 W13 O8 99.7(8)
O12 W13 O8 90.2(7)
O34 W13 O8 86.9(7)
O1 W13 O59 103.2(8)
O12 W13 O59 85.7(7)
O34 W13 O59 88.5(7)
O8 W13 O59 157.1(7)
O1 W13 O18 171.2(7)
O12 W13 O18 83.6(6)
O34 W13 O18 74.7(6)
O8 W13 O18 73.0(6)
O59 W13 O18 84.1(6)
O9 W14 O24 102.6(8)
O9 W14 O61 101.2(9)
O24 W14 O61 88.8(7)
O9 W14 O48 101.1(8)
O24 W14 O48 156.0(7)
O61 W14 O48 90.0(7)
O9 W14 O11 101.3(9)
O24 W14 O11 85.2(7)
O61 W14 O11 157.5(7)
O48 W14 O11 86.9(7)
O9 W14 O27 171.9(8)
O24 W14 O27 83.5(7)
O61 W14 O27 73.3(7)
O48 W14 O27 73.3(6)
O11 W14 O27 84.5(7)
O10 W15 O43 101.2(8)
O10 W15 O2 103.8(8)
O43 W15 O2 155.0(7)
O10 W15 O56 99.4(8)
O43 W15 O56 90.1(7)
O2 W15 O56 87.0(7)
O10 W15 O44 96.9(8)
O43 W15 O44 90.5(7)
O2 W15 O44 85.4(7)
O56 W15 O44 163.3(7)
O10 W15 O20 172.4(8)
O43 W15 O20 71.6(6)
O2 W15 O20 83.4(7)
O56 W15 O20 83.1(6)
O44 W15 O20 81.2(6)
O38 W16 O56 99.2(8)
O38 W16 O45 102.0(8)
O56 W16 O45 88.1(7)
O38 W16 O39 101.8(8)
O56 W16 O39 90.0(7)
O45 W16 O39 156.1(7)
O38 W16 O5 95.9(8)
O56 W16 O5 164.7(7)
O45 W16 O5 86.6(7)
O39 W16 O5 89.1(7)
O38 W16 O22 172.6(7)
O56 W16 O22 84.7(6)
O45 W16 O22 84.4(6)
O39 W16 O22 71.7(6)
O5 W16 O22 80.6(6)
O46 W17 O53 99.7(8)
O46 W17 O25 103.7(8)
O53 W17 O25 88.4(7)
O46 W17 O59 96.6(8)
O53 W17 O59 163.5(7)
O25 W17 O59 85.5(7)
O46 W17 O47 99.1(8)
O53 W17 O47 90.1(7)
O25 W17 O47 157.1(7)
O59 W17 O47 89.5(7)
O46 W17 O42 172.7(7)
O53 W17 O42 82.9(7)
O25 W17 O42 83.2(7)
O59 W17 O42 81.2(6)
O47 W17 O42 73.9(6)
O26 W18 O53 98.6(8)
O26 W18 O40 99.4(8)
O53 W18 O40 91.3(7)
O26 W18 O35 102.7(8)
O53 W18 O35 89.1(7)
O40 W18 O35 157.6(7)
O26 W18 O24 96.9(8)
O53 W18 O24 164.0(7)
O40 W18 O24 90.0(7)
O35 W18 O24 83.8(7)
O26 W18 O50 173.1(8)
O53 W18 O50 84.0(6)
O40 W18 O50 74.0(6)
O35 W18 O50 83.8(6)
O24 W18 O50 81.1(6)
O42 P1 O22 111.2(9)
O42 P1 O7 112.8(9)
O22 P1 O7 113.5(9)
O42 P1 O18 107.6(9)
O22 P1 O18 104.5(9)
O7 P1 O18 106.7(9)
O50 P2 O30 111.6(9)
O50 P2 O20 111.4(9)
O30 P2 O20 111.8(9)
O50 P2 O27 106.6(9)
O30 P2 O27 108.3(9)
O20 P2 O27 106.8(9)
W2 O2 W15 153.1(10)
W6 O5 W16 150.0(10)
W10 O6 W4 148.9(10)
P1 O7 W10 127.7(9)
P1 O7 W1 127.4(9)
W10 O7 W1 91.0(5)
W13 O8 W6 122.5(9)
W12 O11 W14 149.2(10)
W13 O12 W11 151.3(10)
W9 O14 W3 124.1(9)
W6 O16 W1 151.1(10)
P1 O18 W6 125.9(9)
P1 O18 W13 124.7(9)
W6 O18 W13 91.5(6)
P1 O18 W7 123.5(9)
W6 O18 W7 91.1(5)
W13 O18 W7 89.6(5)
W2 O19 W9 151.9(10)
P2 O20 W12 128.4(9)
P2 O20 W15 127.2(9)
W12 O20 W15 90.8(5)
P1 O22 W11 129.2(9)
P1 O22 W16 128.1(9)
W11 O22 W16 91.4(5)
W2 O23 W8 124.1(9)
W14 O24 W18 153.2(10)
W11 O25 W17 152.8(10)
P2 O27 W3 125.0(9)
P2 O27 W14 125.4(9)
W3 O27 W14 90.2(5)
P2 O27 W9 125.0(9)
W3 O27 W9 90.2(5)
W14 O27 W9 90.1(5)
W5 O29 W8 152.1(10)
P2 O30 W8 127.8(9)
P2 O30 W2 127.1(9)
W8 O30 W2 89.8(5)
W10 O31 W7 150.3(10)
W3 O32 W5 150.9(10)
W13 O34 W7 122.1(9)
W12 O35 W18 152.4(10)
W10 O36 W8 163.3(10)
W16 O39 W11 124.2(9)
W18 O40 W5 123.8(9)
P1 O42 W17 130.3(10)
P1 O42 W4 127.2(9)
W17 O42 W4 89.8(6)
W15 O43 W12 124.6(9)
W9 O44 W15 152.0(10)
W16 O45 W1 152.3(10)
W4 O47 W17 123.6(9)
W9 O48 W14 123.6(9)
W1 O49 W2 164.7(10)
P2 O50 W18 129.5(9)
P2 O50 W5 128.3(9)
W18 O50 W5 89.4(5)
W1 O51 W10 124.2(9)
W17 O53 W18 163.7(10)
W7 O54 W4 151.7(10)
W4 O55 W5 164.3(10)
W16 O56 W15 164.1(10)
W6 O57 W7 124.3(9)
W3 O58 W8 151.1(10)
W17 O59 W13 151.1(9)
W11 O60 W12 163.9(10)
W14 O61 W3 122.7(10)
C1 N1 C5 120.0
C2 C1 N1 120.0
C2 C1 H1A 120.0
N1 C1 H1A 120.0
C3 C2 C1 120.0
C3 C2 H2A 120.0
C1 C2 H2A 120.0
C2 C3 C4 120.0
C2 C3 H3A 120.0
C4 C3 H3A 120.0
C3 C4 C5 120.0
C3 C4 C102 124(2)
C5 C4 C102 116(2)
C6 C5 C4 121.4(15)
C6 C5 N1 118.6(15)
C4 C5 N1 120.0
C6 N2 C10 120.0
C5 C6 N2 118.0(14)
C5 C6 C7 121.9(14)
N2 C6 C7 120.0
C8 C7 C6 120.0
C8 C7 C101 121(2)
C6 C7 C101 119(2)
C9 C8 C7 120.0
C9 C8 H8A 120.0
C7 C8 H8A 120.0
C8 C9 C10 120.0
C8 C9 H9A 120.0
C10 C9 H9A 120.0
C9 C10 N2 120.0
C9 C10 H10A 120.0
N2 C10 H10A 120.0
C101 C102 C4 122(3)
C101 C102 H10B 119.0
C4 C102 H10B 119.0
C102 C101 C7 119(3)
C102 C101 H10C 120.3
C7 C101 H10C 120.3
C41 N9 C45 120.0
C42 C41 N9 120.0
C42 C41 H41A 120.0
N9 C41 H41A 120.0
C41 C42 C43 120.0
C41 C42 H42B 120.0
C43 C42 H42B 120.0
C44 C43 C42 120.0
C44 C43 H43A 120.0
C42 C43 H43A 120.0
C45 C44 C43 120.0
C45 C44 C109 117(3)
C43 C44 C109 123(3)
C46 C45 C44 119.4(19)
C46 C45 N9 120.6(19)
C44 C45 N9 120.0
C46 N10 C50 120.0
C45 C46 C47 125.4(17)
C45 C46 N10 114.5(17)
C47 C46 N10 120.0
C48 C47 C46 120.0
C48 C47 C110 123(3)
C46 C47 C110 117(3)
C47 C48 C49 120.0
C47 C48 H48A 120.0
C49 C48 H48A 120.0
C50 C49 C48 120.0
C50 C49 H49A 120.0
C48 C49 H49A 120.0
C49 C50 N10 120.0
C49 C50 H50A 120.0
N10 C50 H50A 120.0
C109 C110 C47 121(5)
C109 C110 H11A 119.7
C47 C110 H11A 119.7
C110 C109 C44 121(5)
C110 C109 H10D 119.7
C44 C109 H10D 119.7
C21 N5 C25 120.0
C22 C21 N5 120.0
C22 C21 H21A 120.0
N5 C21 H21A 120.0
C21 C22 C23 120.0
C21 C22 H22A 120.0
C23 C22 H22A 120.0
C24 C23 C22 120.0
C24 C23 H23A 120.0
C22 C23 H23A 120.0
C23 C24 C25 120.0
C23 C24 C105 123(2)
C25 C24 C105 117(2)
C26 C25 C24 121.1(14)
C26 C25 N5 118.9(14)
C24 C25 N5 120.0
C26 N6 C30 120.0
C25 C26 C27 121.7(14)
C25 C26 N6 118.3(14)
C27 C26 N6 120.0
C106 C27 C26 115.9(19)
C106 C27 C28 124.1(19)
C26 C27 C28 120.0
C27 C28 C29 120.0
C27 C28 H28A 120.0
C29 C28 H28A 120.0
C30 C29 C28 120.0
C30 C29 H29A 120.0
C28 C29 H29A 120.0
C29 C30 N6 120.0
C29 C30 H30A 120.0
N6 C30 H30A 120.0
C106 C105 C24 119(3)
C106 C105 H10E 120.7
C24 C105 H10E 120.7
C105 C106 C27 126(3)
C105 C106 H10F 117.1
C27 C106 H10F 117.1
C31 N7 C35 120.0
N7 C31 C32 120.0
N7 C31 H31B 120.0
C32 C31 H31B 120.0
C33 C32 C31 120.0
C33 C32 H32A 120.0
C31 C32 H32A 120.0
C34 C33 C32 120.0
C34 C33 H33A 120.0
C32 C33 H33A 120.0
C33 C34 C35 120.0
C33 C34 C107 124(2)
C35 C34 C107 115(2)
C36 C35 C34 126.7(17)
C36 C35 N7 113.2(17)
C34 C35 N7 120.0
C36 N8 C40 120.0
C35 C36 C37 117.0(16)
C35 C36 N8 123.0(16)
C37 C36 N8 120.0
C36 C37 C38 120.0
C36 C37 C108 119(2)
C38 C37 C108 121(2)
C39 C38 C37 120.0
C39 C38 H38A 120.0
C37 C38 H38A 120.0
C38 C39 C40 120.0
C38 C39 H39A 120.0
C40 C39 H39A 120.0
C39 C40 N8 120.0
C39 C40 H40A 120.0
N8 C40 H40A 120.0
C108 C107 C34 123(4)
C108 C107 H10G 118.5
C34 C107 H10G 118.5
C107 C108 C37 119(4)
C107 C108 H10H 120.6
C37 C108 H10H 120.6
C11 N3 C15 120.0
C12 C11 N3 120.0
C12 C11 H11B 120.0
N3 C11 H11B 120.0
C11 C12 C13 120.0
C11 C12 H12A 120.0
C13 C12 H12A 120.0
C14 C13 C12 120.0
C14 C13 H13A 120.0
C12 C13 H13A 120.0
C13 C14 C15 120.0
C13 C14 C103 120.9(17)
C15 C14 C103 119.0(17)
C16 C15 C14 120.2(14)
C16 C15 N3 119.6(14)
C14 C15 N3 120.0
C16 N4 C20 120.0
C15 C16 N4 118.8(13)
C15 C16 C17 121.2(13)
N4 C16 C17 120.0
C16 C17 C18 120.0
C16 C17 C104 118.3(16)
C18 C17 C104 121.7(16)
C19 C18 C17 120.0
C19 C18 H18A 120.0
C17 C18 H18A 120.0
C18 C19 C20 120.0
C18 C19 H19A 120.0
C20 C19 H19A 120.0
C19 C20 N4 120.0
C19 C20 H20A 120.0
N4 C20 H20A 120.0
C104 C103 C14 120(3)
C104 C103 H10I 120.0
C14 C103 H10I 120.0
C103 C104 C17 121(3)
C103 C104 H10J 119.4
C17 C104 H10J 119.4
C51 N11 C55 120.0
C52 C51 N11 120.0
C52 C51 H51A 120.0
N11 C51 H51A 120.0
C53 C52 C51 120.0
C53 C52 H52A 120.0
C51 C52 H52A 120.0
C52 C53 C54 120.0
C52 C53 H53A 120.0
C54 C53 H53A 120.0
C55 C54 C53 120.0
C55 C54 C111 116(4)
C53 C54 C111 124(4)
C56 C55 C54 125(3)
C56 C55 N11 115(3)
C54 C55 N11 120.0
C56 N12 C60 120.0
C55 C56 N12 120(3)
C55 C56 C57 120(3)
N12 C56 C57 120.0
C58 C57 C56 120.0
C58 C57 C112 124(4)
C56 C57 C112 116(4)
C59 C58 C57 120.0
C59 C58 H58A 120.0
C57 C58 H58A 120.0
C60 C59 C58 120.0
C60 C59 H59A 120.0
C58 C59 H59A 120.0
C59 C60 N12 120.0
C59 C60 H60A 120.0
N12 C60 H60A 120.0
C111 C112 C57 120(7)
C111 C112 H11C 119.9
C57 C112 H11C 119.9
C112 C111 C54 123(8)
C112 C111 H11D 118.7
C54 C111 H11D 118.7

loop_
_geom_bond_atom_site_label_1
_geom_bond_atom_site_label_2
_geom_bond_distance
W1 O17 1.701(18)
W1 O49 1.835(17)
W1 O51 1.858(17)
W1 O45 1.899(17)
W1 O16 1.921(17)
W1 O7 2.359(16)
W2 O52 1.685(19)
W2 O2 1.868(18)
W2 O19 1.889(17)
W2 O23 1.893(17)
W2 O49 1.948(17)
W2 O30 2.387(16)
W3 O15 1.686(18)
W3 O58 1.884(16)
W3 O32 1.890(17)
W3 O61 1.911(18)
W3 O14 1.935(17)
W3 O27 2.358(16)
W4 O4 1.703(17)
W4 O55 1.879(17)
W4 O47 1.890(17)
W4 O6 1.921(17)
W4 O54 1.927(17)
W4 O42 2.407(16)
W5 O62 1.712(19)
W5 O29 1.880(17)
W5 O55 1.900(17)
W5 O40 1.899(17)
W5 O32 1.931(17)
W5 O50 2.407(16)
W6 O28 1.735(19)
W6 O5 1.874(17)
W6 O16 1.894(17)
W6 O57 1.906(17)
W6 O8 1.939(17)
W6 O18 2.339(16)
W7 O13 1.700(19)
W7 O54 1.893(17)
W7 O57 1.915(17)
W7 O34 1.924(17)
W7 O31 1.931(17)
W7 O18 2.391(15)
W8 O41 1.716(18)
W8 O23 1.901(17)
W8 O29 1.902(17)
W8 O36 1.912(18)
W8 O58 1.935(16)
W8 O30 2.360(16)
W9 O3 1.673(19)
W9 O14 1.877(18)
W9 O44 1.886(18)
W9 O48 1.909(17)
W9 O19 1.919(17)
W9 O27 2.398(16)
W10 O37 1.714(18)
W10 O31 1.873(17)
W10 O6 1.877(17)
W10 O36 1.885(17)
W10 O51 1.931(17)
W10 O7 2.332(16)
W11 O33 1.696(17)
W11 O25 1.868(17)
W11 O60 1.882(17)
W11 O39 1.903(17)
W11 O12 1.916(17)
W11 O22 2.324(16)
W12 O21 1.718(19)
W12 O35 1.885(17)
W12 O43 1.896(17)
W12 O11 1.902(18)
W12 O60 1.904(17)
W12 O20 2.320(16)
W13 O1 1.736(19)
W13 O12 1.896(17)
W13 O34 1.903(17)
W13 O8 1.905(17)
W13 O59 1.914(16)
W13 O18 2.362(16)
W14 O9 1.725(19)
W14 O24 1.882(17)
W14 O61 1.909(18)
W14 O48 1.921(17)
W14 O11 1.923(18)
W14 O27 2.372(16)
W15 O10 1.707(19)
W15 O43 1.889(17)
W15 O2 1.890(18)
W15 O56 1.904(17)
W15 O44 1.927(18)
W15 O20 2.386(16)
W16 O38 1.725(19)
W16 O56 1.884(17)
W16 O45 1.889(17)
W16 O39 1.892(17)
W16 O5 1.943(17)
W16 O22 2.362(15)
W17 O46 1.682(17)
W17 O53 1.884(17)
W17 O25 1.901(17)
W17 O59 1.904(16)
W17 O47 1.908(17)
W17 O42 2.337(17)
W18 O26 1.707(18)
W18 O53 1.890(17)
W18 O40 1.895(17)
W18 O35 1.898(17)
W18 O24 1.923(17)
W18 O50 2.351(16)
P1 O42 1.504(17)
P1 O22 1.529(16)
P1 O7 1.546(17)
P1 O18 1.592(16)
P2 O50 1.497(16)
P2 O30 1.513(17)
P2 O20 1.534(17)
P2 O27 1.566(17)
N1 C1 1.3900
N1 C5 1.3900
C1 C2 1.3900
C1 H1A 0.9300
C2 C3 1.3900
C2 H2A 0.9300
C3 C4 1.3900
C3 H3A 0.9300
C4 C5 1.3900
C4 C102 1.46(4)
C5 C6 1.35(2)
N2 C6 1.3900
N2 C10 1.3900
C6 C7 1.3900
C7 C8 1.3900
C7 C101 1.40(4)
C8 C9 1.3900
C8 H8A 0.9300
C9 C10 1.3900
C9 H9A 0.9300
C10 H10A 0.9300
C102 C101 1.35(5)
C102 H10B 0.9300
C101 H10C 0.9300
N9 C41 1.3900
N9 C45 1.3900
C41 C42 1.3900
C41 H41A 0.9300
C42 C43 1.3900
C42 H42B 0.9300
C43 C44 1.3900
C43 H43A 0.9300
C44 C45 1.3900
C44 C109 1.49(8)
C45 C46 1.33(3)
N10 C46 1.3900
N10 C50 1.3900
C46 C47 1.3900
C47 C48 1.3900
C47 C110 1.41(5)
C48 C49 1.3900
C48 H48A 0.9300
C49 C50 1.3900
C49 H49A 0.9300
C50 H50A 0.9300
C110 C109 1.33(9)
C110 H11A 0.9300
C109 H10D 0.9300
N5 C21 1.3900
N5 C25 1.3900
C21 C22 1.3900
C21 H21A 0.9300
C22 C23 1.3900
C22 H22A 0.9300
C23 C24 1.3900
C23 H23A 0.9300
C24 C25 1.3900
C24 C105 1.44(4)
C25 C26 1.367(19)
N6 C26 1.3900
N6 C30 1.3900
C26 C27 1.3900
C27 C106 1.37(4)
C27 C28 1.3900
C28 C29 1.3900
C28 H28A 0.9300
C29 C30 1.3900
C29 H29A 0.9300
C30 H30A 0.9300
C105 C106 1.33(5)
C105 H10E 0.9300
C106 H10F 0.9300
N7 C31 1.3900
N7 C35 1.3900
C31 C32 1.3900
C31 H31B 0.9300
C32 C33 1.3900
C32 H32A 0.9300
C33 C34 1.3900
C33 H33A 0.9300
C34 C35 1.3900
C34 C107 1.41(4)
C35 C36 1.38(2)
N8 C36 1.3900
N8 C40 1.3900
C36 C37 1.3900
C37 C38 1.3900
C37 C108 1.52(4)
C38 C39 1.3900
C38 H38A 0.9300
C39 C40 1.3900
C39 H39A 0.9300
C40 H40A 0.9300
C107 C108 1.34(6)
C107 H10G 0.9300
C108 H10H 0.9300
N3 C11 1.3900
N3 C15 1.3900
C11 C12 1.3900
C11 H11B 0.9300
C12 C13 1.3900
C12 H12A 0.9300
C13 C14 1.3900
C13 H13A 0.9300
C14 C15 1.3900
C14 C103 1.43(3)
C15 C16 1.356(18)
N4 C16 1.3900
N4 C20 1.3900
C16 C17 1.3900
C17 C18 1.3900
C17 C104 1.42(3)
C18 C19 1.3900
C18 H18A 0.9300
C19 C20 1.3900
C19 H19A 0.9300
C20 H20A 0.9300
C103 C104 1.33(4)
C103 H10I 0.9300
C104 H10J 0.9300
N11 C51 1.3900
N11 C55 1.3900
C51 C52 1.3900
C51 H51A 0.9300
C52 C53 1.3900
C52 H52A 0.9300
C53 C54 1.3900
C53 H53A 0.9300
C54 C55 1.3900
C54 C111 1.43(9)
C55 C56 1.33(4)
N12 C56 1.3900
N12 C60 1.3900
C56 C57 1.3900
C57 C58 1.3900
C57 C112 1.54(8)
C58 C59 1.3900
C58 H58A 0.9300
C59 C60 1.3900
C59 H59A 0.9300
C60 H60A 0.9300
C112 C111 1.27(11)
C112 H11C 0.9300
C111 H11D 0.9300

loop_
_geom_torsion_atom_site_label_1
_geom_torsion_atom_site_label_2
_geom_torsion_atom_site_label_3
_geom_torsion_atom_site_label_4
_geom_torsion
O52 W2 O2 W15 -123(2)
O19 W2 O2 W15 -25(2)
O23 W2 O2 W15 57(3)
O49 W2 O2 W15 140(2)
O30 W2 O2 W15 58(2)
O10 W15 O2 W2 121(2)
O43 W15 O2 W2 -57(3)
O56 W15 O2 W2 -141(2)
O44 W15 O2 W2 25(2)
O20 W15 O2 W2 -57(2)
O28 W6 O5 W16 -127.2(19)
O16 W6 O5 W16 -24.5(19)
O57 W6 O5 W16 59(3)
O8 W6 O5 W16 134(2)
O18 W6 O5 W16 60.7(19)
O37 W10 O6 W4 -126.3(19)
O31 W10 O6 W4 -30.6(19)
O36 W10 O6 W4 133.3(19)
O51 W10 O6 W4 54(3)
O7 W10 O6 W4 53.2(18)
O42 P1 O7 W10 53.6(14)
O22 P1 O7 W10 -178.8(9)
O18 P1 O7 W10 -64.3(12)
O42 P1 O7 W1 -178.1(10)
O22 P1 O7 W1 -50.5(13)
O18 P1 O7 W1 64.0(12)
O1 W13 O12 W11 130(2)
O34 W13 O12 W11 -48(3)
O8 W13 O12 W11 -130(2)
O59 W13 O12 W11 28(2)
O18 W13 O12 W11 -57(2)
O3 W9 O14 W3 169.4(11)
O44 W9 O14 W3 -18(3)
O48 W9 O14 W3 67.7(11)
O19 W9 O14 W3 -88.3(11)
O27 W9 O14 W3 -4.2(9)
O28 W6 O16 W1 132(2)
O5 W6 O16 W1 29(2)
O57 W6 O16 W1 -127(2)
O8 W6 O16 W1 -49(3)
O18 W6 O16 W1 -55(2)
O42 P1 O18 W6 179.7(10)
O22 P1 O18 W6 61.5(12)
O7 P1 O18 W6 -59.0(12)
O42 P1 O18 W13 56.9(12)
O22 P1 O18 W13 -61.3(12)
O7 P1 O18 W13 178.2(9)
O42 P1 O18 W7 -59.7(12)
O22 P1 O18 W7 -178.0(9)
O7 P1 O18 W7 61.5(12)
O52 W2 O19 W9 131(2)
O2 W2 O19 W9 27(2)
O23 W2 O19 W9 -129(2)
O49 W2 O19 W9 -41(4)
O30 W2 O19 W9 -57(2)
O50 P2 O20 W12 52.7(14)
O30 P2 O20 W12 178.3(10)
O27 P2 O20 W12 -63.3(13)
O50 P2 O20 W15 -178.6(10)
O30 P2 O20 W15 -53.0(13)
O27 P2 O20 W15 65.4(12)
O42 P1 O22 W11 -48.8(14)
O7 P1 O22 W11 -177.2(10)
O18 P1 O22 W11 67.0(12)
O42 P1 O22 W16 178.3(10)
O7 P1 O22 W16 49.9(14)
O18 P1 O22 W16 -65.9(12)
O52 W2 O23 W8 -176.4(11)
O2 W2 O23 W8 4(2)
O19 W2 O23 W8 84.9(11)
O49 W2 O23 W8 -78.9(11)
O30 W2 O23 W8 2.7(9)
O9 W14 O24 W18 131(2)
O61 W14 O24 W18 -128(2)
O48 W14 O24 W18 -40(3)
O11 W14 O24 W18 31(2)
O27 W14 O24 W18 -54(2)
O33 W11 O25 W17 128(2)
O60 W11 O25 W17 -134(2)
O39 W11 O25 W17 -47(3)
O12 W11 O25 W17 31(2)
O22 W11 O25 W17 -51(2)
O50 P2 O27 W3 61.0(12)
O30 P2 O27 W3 -59.3(12)
O20 P2 O27 W3 -179.9(10)
O50 P2 O27 W14 -59.4(12)
O30 P2 O27 W14 -179.6(9)
O20 P2 O27 W14 59.8(12)
O50 P2 O27 W9 -179.4(10)
O30 P2 O27 W9 60.3(12)
O20 P2 O27 W9 -60.2(12)
O62 W5 O29 W8 -124(2)
O55 W5 O29 W8 136(2)
O40 W5 O29 W8 52(3)
O32 W5 O29 W8 -28(2)
O50 W5 O29 W8 53(2)
O50 P2 O30 W8 -53.9(14)
O20 P2 O30 W8 -179.4(10)
O27 P2 O30 W8 63.1(13)
O50 P2 O30 W2 -179.6(10)
O20 P2 O30 W2 55.0(13)
O27 P2 O30 W2 -62.5(13)
O37 W10 O31 W7 133(2)
O6 W10 O31 W7 31(2)
O36 W10 O31 W7 -43(4)
O51 W10 O31 W7 -127(2)
O7 W10 O31 W7 -55.2(19)
O15 W3 O32 W5 -131(2)
O58 W3 O32 W5 -31(2)
O61 W3 O32 W5 128(2)
O14 W3 O32 W5 43(3)
O27 W3 O32 W5 54(2)
O21 W12 O35 W18 -131(2)
O43 W12 O35 W18 52(3)
O11 W12 O35 W18 -33(2)
O60 W12 O35 W18 132(2)
O20 W12 O35 W18 51(2)
O26 W18 O35 W12 127(2)
O53 W18 O35 W12 -134(2)
O40 W18 O35 W12 -43(3)
O24 W18 O35 W12 32(2)
O50 W18 O35 W12 -50(2)
O37 W10 O36 W8 -102(3)
O31 W10 O36 W8 74(5)
O6 W10 O36 W8 0(3)
O51 W10 O36 W8 159(3)
O7 W10 O36 W8 87(3)
O38 W16 O39 W11 179.8(11)
O56 W16 O39 W11 -80.8(11)
O45 W16 O39 W11 5(3)
O5 W16 O39 W11 84.0(11)
O22 W16 O39 W11 3.6(9)
O26 W18 O40 W5 177.8(11)
O53 W18 O40 W5 78.9(11)
O35 W18 O40 W5 -12(3)
O24 W18 O40 W5 -85.2(11)
O50 W18 O40 W5 -4.5(9)
O62 W5 O40 W18 -177.6(11)
O29 W5 O40 W18 6(2)
O55 W5 O40 W18 -77.8(11)
O32 W5 O40 W18 85.4(11)
O50 W5 O40 W18 4.4(9)
O22 P1 O42 W17 51.2(14)
O7 P1 O42 W17 -179.9(10)
O18 P1 O42 W17 -62.6(13)
O22 P1 O42 W4 -179.2(10)
O7 P1 O42 W4 -50.4(14)
O18 P1 O42 W4 67.0(13)
O10 W15 O43 W12 -178.1(11)
O2 W15 O43 W12 -1(2)
O56 W15 O43 W12 82.3(11)
O44 W15 O43 W12 -81.0(11)
O20 W15 O43 W12 -0.4(9)
O21 W12 O43 W15 -177.8(11)
O35 W12 O43 W15 -1(3)
O11 W12 O43 W15 83.4(11)
O60 W12 O43 W15 -80.8(11)
O20 W12 O43 W15 0.4(9)
O3 W9 O44 W15 128(2)
O14 W9 O44 W15 -45(3)
O48 W9 O44 W15 -131(2)
O19 W9 O44 W15 26(2)
O27 W9 O44 W15 -58(2)
O38 W16 O45 W1 -122(2)
O56 W16 O45 W1 139(2)
O39 W16 O45 W1 53(3)
O5 W16 O45 W1 -27(2)
O22 W16 O45 W1 54(2)
O17 W1 O45 W16 124(2)
O49 W1 O45 W16 -139(2)
O51 W1 O45 W16 -47(3)
O16 W1 O45 W16 28(2)
O7 W1 O45 W16 -55(2)
O4 W4 O47 W17 179.4(11)
O55 W4 O47 W17 77.9(11)
O6 W4 O47 W17 -8(3)
O54 W4 O47 W17 -84.9(11)
O42 W4 O47 W17 -3.9(9)
O17 W1 O49 W2 109(4)
O51 W1 O49 W2 -150(4)
O45 W1 O49 W2 6(4)
O16 W1 O49 W2 -53(6)
O7 W1 O49 W2 -78(4)
O30 P2 O50 W18 -177.5(10)
O20 P2 O50 W18 -51.8(14)
O27 P2 O50 W18 64.4(13)
O30 P2 O50 W5 53.3(14)
O20 P2 O50 W5 179.0(10)
O27 P2 O50 W5 -64.9(13)
O17 W1 O51 W10 177.2(11)
O49 W1 O51 W10 78.7(11)
O45 W1 O51 W10 -11(3)
O16 W1 O51 W10 -85.8(11)
O7 W1 O51 W10 -3.6(9)
O46 W17 O53 W18 -108(4)
O25 W17 O53 W18 -4(4)
O59 W17 O53 W18 64(5)
O47 W17 O53 W18 153(4)
O42 W17 O53 W18 79(4)
O26 W18 O53 W17 108(4)
O40 W18 O53 W17 -153(4)
O35 W18 O53 W17 5(4)
O24 W18 O53 W17 -58(5)
O50 W18 O53 W17 -79(4)
O13 W7 O54 W4 131(2)
O57 W7 O54 W4 -45(3)
O34 W7 O54 W4 -129(2)
O31 W7 O54 W4 29(2)
O18 W7 O54 W4 -55(2)
O4 W4 O55 W5 102(4)
O47 W4 O55 W5 -158(4)
O6 W4 O55 W5 0(4)
O54 W4 O55 W5 -68(5)
O42 W4 O55 W5 -86(4)
O62 W5 O55 W4 -99(4)
O29 W5 O55 W4 2(4)
O40 W5 O55 W4 158(4)
O32 W5 O55 W4 68(5)
O50 W5 O55 W4 86(4)
O38 W16 O56 W15 -111(4)
O45 W16 O56 W15 -9(4)
O39 W16 O56 W15 147(4)
O5 W16 O56 W15 61(5)
O22 W16 O56 W15 76(4)
O15 W3 O58 W8 133(2)
O32 W3 O58 W8 31(2)
O61 W3 O58 W8 -42(3)
O14 W3 O58 W8 -128(2)
O27 W3 O58 W8 -54.7(19)
O33 W11 O60 W12 101(4)
O25 W11 O60 W12 -3(4)
O39 W11 O60 W12 -160(4)
O12 W11 O60 W12 -72(5)
O22 W11 O60 W12 -88(4)
C5 N1 C1 C2 0.0
N1 C1 C2 C3 0.0
C1 C2 C3 C4 0.0
C2 C3 C4 C5 0.0
C2 C3 C4 C102 180(3)
C3 C4 C5 C6 -178(2)
C102 C4 C5 C6 2(3)
C3 C4 C5 N1 0.0
C102 C4 C5 N1 -180(2)
C1 N1 C5 C6 178(2)
C1 N1 C5 C4 0.0
C4 C5 C6 N2 178.7(13)
N1 C5 C6 N2 0(2)
C4 C5 C6 C7 0(2)
N1 C5 C6 C7 -177.8(12)
C10 N2 C6 C5 -178.2(19)
C10 N2 C6 C7 0.0
C5 C6 C7 C8 178(2)
N2 C6 C7 C8 0.0
C5 C6 C7 C101 -2(3)
N2 C6 C7 C101 -180(2)
C6 C7 C8 C9 0.0
C101 C7 C8 C9 180(2)
C7 C8 C9 C10 0.0
C8 C9 C10 N2 0.0
C6 N2 C10 C9 0.0
C3 C4 C102 C101 177(3)
C5 C4 C102 C101 -4(4)
C4 C102 C101 C7 3(5)
C8 C7 C101 C102 -180(2)
C6 C7 C101 C102 0(4)
C45 N9 C41 C42 0.0
N9 C41 C42 C43 0.0
C41 C42 C43 C44 0.0
C42 C43 C44 C45 0.0
C42 C43 C44 C109 -175(4)
C43 C44 C45 C46 -178(3)
C109 C44 C45 C46 -2(4)
C43 C44 C45 N9 0.0
C109 C44 C45 N9 175(4)
C41 N9 C45 C46 178(3)
C41 N9 C45 C44 0.0
C44 C45 C46 C47 -2(3)
N9 C45 C46 C47 -179.9(16)
C44 C45 C46 N10 -177.6(16)
N9 C45 C46 N10 5(3)
C50 N10 C46 C45 176(2)
C50 N10 C46 C47 0.0
C45 C46 C47 C48 -175(3)
N10 C46 C47 C48 0.0
C45 C46 C47 C110 0(4)
N10 C46 C47 C110 175(3)
C46 C47 C48 C49 0.0
C110 C47 C48 C49 -175(4)
C47 C48 C49 C50 0.0
C48 C49 C50 N10 0.0
C46 N10 C50 C49 0.0
C48 C47 C110 C109 -178(4)
C46 C47 C110 C109 7(7)
C47 C110 C109 C44 -11(9)
C45 C44 C109 C110 9(7)
C43 C44 C109 C110 -176(5)
C25 N5 C21 C22 0.0
N5 C21 C22 C23 0.0
C21 C22 C23 C24 0.0
C22 C23 C24 C25 0.0
C22 C23 C24 C105 -175(3)
C23 C24 C25 C26 -180(2)
C105 C24 C25 C26 -5(3)
C23 C24 C25 N5 0.0
C105 C24 C25 N5 175(2)
C21 N5 C25 C26 180(2)
C21 N5 C25 C24 0.0
C24 C25 C26 C27 4(2)
N5 C25 C26 C27 -175.5(13)
C24 C25 C26 N6 -177.1(14)
N5 C25 C26 N6 3(2)
C30 N6 C26 C25 -178(2)
C30 N6 C26 C27 0.0
C25 C26 C27 C106 -2(2)
N6 C26 C27 C106 180(2)
C25 C26 C27 C28 178(2)
N6 C26 C27 C28 0.0
C106 C27 C28 C29 -180(3)
C26 C27 C28 C29 0.0
C27 C28 C29 C30 0.0
C28 C29 C30 N6 0.0
C26 N6 C30 C29 0.0
C23 C24 C105 C106 177(2)
C25 C24 C105 C106 2(4)
C24 C105 C106 C27 0(5)
C26 C27 C106 C105 -1(4)
C28 C27 C106 C105 179(3)
C35 N7 C31 C32 0.0
N7 C31 C32 C33 0.0
C31 C32 C33 C34 0.0
C32 C33 C34 C35 0.0
C32 C33 C34 C107 -175(3)
C33 C34 C35 C36 177(2)
C107 C34 C35 C36 -8(3)
C33 C34 C35 N7 0.0
C107 C34 C35 N7 175(3)
C31 N7 C35 C36 -177(2)
C31 N7 C35 C34 0.0
C34 C35 C36 C37 7(3)
N7 C35 C36 C37 -175.7(13)
C34 C35 C36 N8 -171.8(15)
N7 C35 C36 N8 5(2)
C40 N8 C36 C35 179(2)
C40 N8 C36 C37 0.0
C35 C36 C37 C38 -179(2)
N8 C36 C37 C38 0.0
C35 C36 C37 C108 0(3)
N8 C36 C37 C108 179(3)
C36 C37 C38 C39 0.0
C108 C37 C38 C39 -179(3)
C37 C38 C39 C40 0.0
C38 C39 C40 N8 0.0
C36 N8 C40 C39 0.0
C33 C34 C107 C108 176(3)
C35 C34 C107 C108 2(5)
C34 C107 C108 C37 5(6)
C36 C37 C108 C107 -5(5)
C38 C37 C108 C107 174(3)
C15 N3 C11 C12 0.0
N3 C11 C12 C13 0.0
C11 C12 C13 C14 0.0
C12 C13 C14 C15 0.0
C12 C13 C14 C103 176(2)
C13 C14 C15 C16 175(2)
C103 C14 C15 C16 -1(2)
C13 C14 C15 N3 0.0
C103 C14 C15 N3 -176(2)
C11 N3 C15 C16 -175(2)
C11 N3 C15 C14 0.0
C14 C15 C16 N4 -179.4(12)
N3 C15 C16 N4 -5(2)
C14 C15 C16 C17 -1(2)
N3 C15 C16 C17 173.4(13)
C20 N4 C16 C15 178(2)
C20 N4 C16 C17 0.0
C15 C16 C17 C18 -178(2)
N4 C16 C17 C18 0.0
C15 C16 C17 C104 3(2)
N4 C16 C17 C104 -179(2)
C16 C17 C18 C19 0.0
C104 C17 C18 C19 179(2)
C17 C18 C19 C20 0.0
C18 C19 C20 N4 0.0
C16 N4 C20 C19 0.0
C13 C14 C103 C104 -174(2)
C15 C14 C103 C104 2(4)
C14 C103 C104 C17 -1(4)
C16 C17 C104 C103 -2(3)
C18 C17 C104 C103 179(2)
C55 N11 C51 C52 0.0
N11 C51 C52 C53 0.0
C51 C52 C53 C54 0.0
C52 C53 C54 C55 0.0
C52 C53 C54 C111 180(6)
C53 C54 C55 C56 177(4)
C111 C54 C55 C56 -3(6)
C53 C54 C55 N11 0.0
C111 C54 C55 N11 -180(5)
C51 N11 C55 C56 -177(4)
C51 N11 C55 C54 0.0
C54 C55 C56 N12 180(3)
N11 C55 C56 N12 -3(4)
C54 C55 C56 C57 -1(5)
N11 C55 C56 C57 176(2)
C60 N12 C56 C55 179(4)
C60 N12 C56 C57 0.0
C55 C56 C57 C58 -179(4)
N12 C56 C57 C58 0.0
C55 C56 C57 C112 4(5)
N12 C56 C57 C112 -177(5)
C56 C57 C58 C59 0.0
C112 C57 C58 C59 176(5)
C57 C58 C59 C60 0.0
C58 C59 C60 N12 0.0
C56 N12 C60 C59 0.0
C58 C57 C112 C111 -180(6)
C56 C57 C112 C111 -3(9)
C57 C112 C111 C54 -1(12)
C55 C54 C111 C112 4(10)
C53 C54 C111 C112 -176(6)
